data_4515073
loop_
_publ_author_name
'Zehra, Siffeen'
'Roisnel, Thierry'
'Arjmand, Farukh'

_publ_section_title
;
 Enantiomeric Amino Acid Schiff Base Copper(II) Complexes as a New Class
 of RNA-Targeted Metallo-Intercalators: Single X-ray Crystal Structural
 Details, Comparative in Vitro DNA/RNA Binding Profile, Cleavage, and
 Cytotoxicity
;
_journal_issue 4
_journal_name_full 'ACS Omega'
_journal_page_first 7691
_journal_paper_doi 10.1021/acsomega.9b00131
_journal_volume 4
_journal_year 2019
_chemical_absolute_configuration ad
_chemical_compound_source 'synthesis as described'
_chemical_formula_moiety 'C21 H21 Cu N O5'
_chemical_formula_sum 'C21 H21 Cu N O5'
_chemical_formula_weight 430.93
_space_group_crystal_system orthorhombic
_space_group_IT_number 19
_space_group_name_Hall 'P 2ac 2ab'
_space_group_name_H-M_alt 'P 21 21 21'
_symmetry_space_group_name_Hall 'P 2ac 2ab'
_symmetry_space_group_name_H-M 'P 21 21 21'
_atom_sites_solution_hydrogens mixed
_atom_sites_solution_primary dual
_atom_sites_solution_secondary difmap
_cell_angle_alpha 90
_cell_angle_beta 90
_cell_angle_gamma 90
_cell_formula_units_Z 8
_cell_length_a 6.5684(11)
_cell_length_b 17.590(3)
_cell_length_c 33.828(5)
_cell_measurement_reflns_used 9930
_cell_measurement_temperature 150
_cell_measurement_theta_max 27.5041
_cell_measurement_theta_min 2.4083
_cell_measurement_wavelength 0.71073
_cell_volume 3908.4(11)
_computing_cell_refinement 'APEX3 (Bruker, 2015)'
_computing_data_collection 'SAINT (Bruker, 2014)'
_computing_data_reduction 'SAINT (Bruker, 2014)'
_computing_molecular_graphics 'SXGRAPH (Farrugia, 1999), Mercury (CSD, 2016)'
_computing_publication_material 'CRYSCALC (T. Roisnel, local program, 2019)'
_computing_structure_refinement 'SHELXL-2018_3 (Sheldrick, 2018)'
_computing_structure_solution 'SHELXT (Sheldrick, 2015)'
_diffrn_ambient_temperature 150
_diffrn_detector '(CMOS) PHOTON 100'
_diffrn_detector_area_resol_mean 10.4167
_diffrn_measured_fraction_theta_full 0.988
_diffrn_measured_fraction_theta_max 0.975
_diffrn_measurement_device_type 'D8 VENTURE Bruker AXS'
_diffrn_measurement_method 'rotation images'
_diffrn_radiation_monochromator 'multilayer monochromator'
_diffrn_radiation_probe x-ray
_diffrn_radiation_source 'Incoatec microfocus sealed tube'
_diffrn_radiation_type MoK\a
_diffrn_radiation_wavelength 0.71073
_diffrn_reflns_av_R_equivalents 0.0504
_diffrn_reflns_av_unetI/netI 0.0688
_diffrn_reflns_limit_h_max 8
_diffrn_reflns_limit_h_min -8
_diffrn_reflns_limit_k_max 22
_diffrn_reflns_limit_k_min -22
_diffrn_reflns_limit_l_max 43
_diffrn_reflns_limit_l_min -43
_diffrn_reflns_number 22677
_diffrn_reflns_theta_full 25.242
_diffrn_reflns_theta_max 27.466
_diffrn_reflns_theta_min 2.937
_diffrn_source_current 1.0
_diffrn_source_voltage 50.0
_exptl_absorpt_coefficient_mu 1.150
_exptl_absorpt_correction_T_max 0.961
_exptl_absorpt_correction_T_min 0.756
_exptl_absorpt_correction_type multi-scan
_exptl_absorpt_process_details
;
  [Sheldrick, G.M. (2014). SADABS Bruker AXS Inc., Madison, Wisconsin, USA]
;
_exptl_crystal_colour green
_exptl_crystal_density_diffrn 1.465
_exptl_crystal_description board
_exptl_crystal_F_000 1784
_exptl_crystal_size_max 0.410
_exptl_crystal_size_mid 0.130
_exptl_crystal_size_min 0.035
_refine_diff_density_max 1.154
_refine_diff_density_min -1.760
_refine_diff_density_rms 0.221
_refine_ls_abs_structure_details
;
Refined as an inversion twin.
;
_refine_ls_abs_structure_Flack 0.08(5)
_refine_ls_extinction_method none
_refine_ls_goodness_of_fit_ref 1.112
_refine_ls_hydrogen_treatment mixed
_refine_ls_matrix_type full
_refine_ls_number_parameters 342
_refine_ls_number_reflns 8570
_refine_ls_number_restraints 6
_refine_ls_restrained_S_all 1.112
_refine_ls_R_factor_all 0.1215
_refine_ls_R_factor_gt 0.1104
_refine_ls_shift/su_max 0.007
_refine_ls_shift/su_mean 0.000
_refine_ls_structure_factor_coef Fsqd
_refine_ls_weighting_details 'w=1/[\s^2^(Fo^2^)+(0.0001P)^2^+113.0528P] where P=(Fo^2^+2Fc^2^)/3'
_refine_ls_weighting_scheme calc
_refine_ls_wR_factor_gt 0.2752
_refine_ls_wR_factor_ref 0.2805
_reflns_Friedel_coverage 0.729
_reflns_Friedel_fraction_full 0.954
_reflns_Friedel_fraction_max 0.930
_reflns_number_gt 7513
_reflns_number_total 8570
_reflns_threshold_expression >2sigma(I)
_cod_data_source_file SZ44_150K_23oct18_D8VMo_archive.cif
_cod_data_source_block SZ44
_cod_original_cell_volume 3908.3(11)
_cod_database_code 4515073

loop_
_space_group_symop_operation_xyz
'x, y, z'
'x+1/2, -y+1/2, -z'
'-x, y+1/2, -z+1/2'
'-x+1/2, -y, z+1/2'

loop_
_atom_site_label
_atom_site_type_symbol
_atom_site_fract_x
_atom_site_fract_y
_atom_site_fract_z
_atom_site_U_iso_or_equiv
_atom_site_adp_type
_atom_site_occupancy
_atom_site_site_symmetry_order
_atom_site_calc_flag
_atom_site_refinement_flags_posn
_atom_site_refinement_flags_adp
Cu1 Cu 0.4344(3) 0.44535(10) 0.44551(5) 0.0163(4) Uani 1 1 d . .
O1 O 0.4023(19) 0.4096(8) 0.3911(3) 0.033(2) Uani 1 1 d D .
H1A H 0.285(13) 0.397(12) 0.382(5) 0.040 Uiso 1 1 d D U
H1B H 0.46(2) 0.429(11) 0.371(3) 0.040 Uiso 1 1 d D U
O2 O 0.607(2) 0.3483(7) 0.4713(6) 0.055(5) Uani 1 1 d . .
H2 H 0.704115 0.359598 0.456238 0.082 Uiso 1 1 calc R U
C3 C 0.587(5) 0.2699(10) 0.4731(7) 0.050(4) Uani 1 1 d . .
H3A H 0.718017 0.246006 0.466956 0.075 Uiso 1 1 calc R U
H3B H 0.484533 0.253174 0.453963 0.075 Uiso 1 1 calc R U
H3C H 0.544390 0.255026 0.499811 0.075 Uiso 1 1 calc R U
O4 O 0.1664(18) 0.4045(7) 0.4586(3) 0.022(2) Uani 1 1 d . .
C5 C 0.097(2) 0.4261(8) 0.4930(4) 0.017(3) Uani 1 1 d . .
O6 O -0.068(2) 0.4063(7) 0.5059(3) 0.025(2) Uani 1 1 d . .
C7 C 0.235(2) 0.4723(8) 0.5184(4) 0.016(3) Uani 1 1 d . .
H7 H 0.159397 0.518240 0.527644 0.019 Uiso 1 1 calc R U
C8 C 0.296(3) 0.4250(9) 0.5545(4) 0.021(3) Uani 1 1 d . .
H8A H 0.170463 0.405296 0.567133 0.025 Uiso 1 1 calc R U
H8B H 0.376389 0.380750 0.545457 0.025 Uiso 1 1 calc R U
C9 C 0.418(3) 0.4683(9) 0.5851(5) 0.0302(16) Uani 1 1 d . .
C10 C 0.617(3) 0.4513(10) 0.5934(5) 0.0302(16) Uani 1 1 d . .
H10 H 0.679839 0.411390 0.579072 0.036 Uiso 1 1 calc R U
C11 C 0.730(3) 0.4892(10) 0.6216(5) 0.0302(16) Uani 1 1 d . .
H11 H 0.866496 0.475066 0.627054 0.036 Uiso 1 1 calc R U
C12 C 0.639(3) 0.5475(10) 0.6414(5) 0.0302(16) Uani 1 1 d . .
H12 H 0.715060 0.573713 0.661090 0.036 Uiso 1 1 calc R U
C13 C 0.447(3) 0.5691(9) 0.6341(5) 0.0302(16) Uani 1 1 d . .
H13 H 0.388025 0.610001 0.648471 0.036 Uiso 1 1 calc R U
C14 C 0.336(3) 0.5316(10) 0.6056(5) 0.0302(16) Uani 1 1 d . .
H14 H 0.201796 0.548394 0.599611 0.036 Uiso 1 1 calc R U
N15 N 0.413(2) 0.4976(7) 0.4954(3) 0.013(2) Uani 1 1 d . .
C16 C 0.531(2) 0.5506(8) 0.5080(4) 0.019(3) Uani 1 1 d . .
H16 H 0.491270 0.576107 0.531504 0.022 Uiso 1 1 calc R U
C17 C 0.715(2) 0.5744(9) 0.4895(4) 0.0186(10) Uani 1 1 d . .
C18 C 0.847(2) 0.6244(9) 0.5114(4) 0.0186(10) Uani 1 1 d . .
C19 C 0.814(2) 0.6491(8) 0.5508(4) 0.0186(10) Uani 1 1 d . .
H19 H 0.691279 0.634669 0.563814 0.022 Uiso 1 1 calc R U
C20 C 0.951(3) 0.6927(8) 0.5705(4) 0.0186(10) Uani 1 1 d . .
H20 H 0.923109 0.706372 0.597104 0.022 Uiso 1 1 calc R U
C21 C 1.131(2) 0.7180(8) 0.5535(5) 0.0186(10) Uani 1 1 d . .
H21 H 1.222814 0.749261 0.567753 0.022 Uiso 1 1 calc R U
C22 C 1.172(3) 0.6960(8) 0.5146(4) 0.0186(10) Uani 1 1 d . .
H22 H 1.294508 0.712096 0.502228 0.022 Uiso 1 1 calc R U
C23 C 1.031(2) 0.6495(8) 0.4932(4) 0.0186(10) Uani 1 1 d . .
C24 C 1.083(3) 0.6265(8) 0.4542(4) 0.0186(10) Uani 1 1 d . .
H24 H 1.204872 0.643677 0.442153 0.022 Uiso 1 1 calc R U
C25 C 0.955(3) 0.5798(8) 0.4347(4) 0.0186(10) Uani 1 1 d . .
H25 H 0.989430 0.564857 0.408526 0.022 Uiso 1 1 calc R U
C26 C 0.770(2) 0.5517(9) 0.4515(4) 0.0186(10) Uani 1 1 d . .
O27 O 0.6660(17) 0.5033(7) 0.4293(3) 0.020(2) Uani 1 1 d . .
Cu2 Cu -0.0635(3) 0.34294(10) 0.34764(5) 0.0178(4) Uani 1 1 d . .
O51 O -0.089(2) 0.3979(8) 0.3975(3) 0.033(2) Uani 1 1 d D .
H51A H 0.01(2) 0.387(9) 0.413(5) 0.040 Uiso 1 1 d D U
H51B H -0.10(3) 0.446(2) 0.398(6) 0.040 Uiso 1 1 d D U
O52 O 0.0982(19) 0.4367(7) 0.3115(4) 0.030(3) Uani 1 1 d . .
H52 H 0.005041 0.432320 0.294622 0.045 Uiso 1 1 calc R U
C53 C 0.114(4) 0.5133(10) 0.3232(7) 0.050(4) Uani 1 1 d . .
H53A H 0.153780 0.515810 0.351088 0.075 Uiso 1 1 calc R U
H53B H -0.017249 0.538639 0.319555 0.075 Uiso 1 1 calc R U
H53C H 0.217700 0.538810 0.307031 0.075 Uiso 1 1 calc R U
O54 O -0.3321(16) 0.3802(6) 0.3315(3) 0.018(2) Uani 1 1 d . .
C55 C -0.397(2) 0.3507(9) 0.2997(4) 0.015(3) Uani 1 1 d . .
O56 O -0.568(2) 0.3638(7) 0.2851(3) 0.028(2) Uani 1 1 d . .
C57 C -0.257(2) 0.2964(9) 0.2766(4) 0.018(3) Uani 1 1 d . .
H57 H -0.334255 0.249684 0.268663 0.021 Uiso 1 1 calc R U
C58 C -0.183(3) 0.3389(10) 0.2397(4) 0.024(3) Uani 1 1 d . .
H58A H -0.302653 0.359848 0.225737 0.029 Uiso 1 1 calc R U
H58B H -0.098056 0.382311 0.248386 0.029 Uiso 1 1 calc R U
C59 C -0.062(4) 0.2922(11) 0.2112(5) 0.0333(17) Uani 1 1 d . .
C60 C -0.157(3) 0.2584(11) 0.1791(5) 0.0333(17) Uani 1 1 d . .
H60 H -0.299197 0.265616 0.175255 0.040 Uiso 1 1 calc R U
C61 C -0.048(3) 0.2140(10) 0.1527(5) 0.0333(17) Uani 1 1 d . .
H61 H -0.113711 0.193850 0.129922 0.040 Uiso 1 1 calc R U
C62 C 0.149(3) 0.1994(11) 0.1590(5) 0.0333(17) Uani 1 1 d . .
H62 H 0.219652 0.164483 0.142512 0.040 Uiso 1 1 calc R U
C63 C 0.252(3) 0.2354(11) 0.1899(5) 0.0333(17) Uani 1 1 d . .
H63 H 0.393888 0.227919 0.193530 0.040 Uiso 1 1 calc R U
C64 C 0.145(3) 0.2816(12) 0.2149(5) 0.0333(17) Uani 1 1 d . .
H64 H 0.215458 0.307195 0.235447 0.040 Uiso 1 1 calc R U
N65 N -0.088(2) 0.2761(7) 0.3031(4) 0.019(3) Uani 1 1 d . .
C66 C 0.023(2) 0.2161(8) 0.2958(4) 0.018(3) Uani 1 1 d . .
H66 H -0.021614 0.182358 0.275677 0.022 Uiso 1 1 calc R U
C67 C 0.206(3) 0.1979(9) 0.3161(5) 0.0270(12) Uani 1 1 d . .
C68 C 0.333(3) 0.1357(9) 0.3002(5) 0.0270(12) Uani 1 1 d . .
C69 C 0.278(3) 0.0903(9) 0.2668(5) 0.0270(12) Uani 1 1 d . .
H69 H 0.151073 0.098900 0.254039 0.032 Uiso 1 1 calc R U
C70 C 0.404(3) 0.0345(8) 0.2530(5) 0.0270(12) Uani 1 1 d . .
H70 H 0.362308 0.003806 0.231372 0.032 Uiso 1 1 calc R U
C71 C 0.594(3) 0.0223(9) 0.2702(5) 0.0270(12) Uani 1 1 d . .
H71 H 0.684264 -0.014385 0.259239 0.032 Uiso 1 1 calc R U
C72 C 0.651(3) 0.0627(9) 0.3024(5) 0.0270(12) Uani 1 1 d . .
H72 H 0.777233 0.052410 0.315015 0.032 Uiso 1 1 calc R U
C73 C 0.520(3) 0.1210(9) 0.3175(5) 0.0270(12) Uani 1 1 d . .
C74 C 0.585(3) 0.1623(8) 0.3510(5) 0.0270(12) Uani 1 1 d . .
H74 H 0.713719 0.151328 0.362644 0.032 Uiso 1 1 calc R U
C75 C 0.462(3) 0.2193(9) 0.3673(5) 0.0270(12) Uani 1 1 d . .
H75 H 0.506655 0.246491 0.389925 0.032 Uiso 1 1 calc R U
C76 C 0.272(3) 0.2363(9) 0.3501(5) 0.0270(12) Uani 1 1 d . .
O77 O 0.1720(17) 0.2921(6) 0.3665(3) 0.020(2) Uani 1 1 d . .

loop_
_atom_site_aniso_label
_atom_site_aniso_U_11
_atom_site_aniso_U_22
_atom_site_aniso_U_33
_atom_site_aniso_U_23
_atom_site_aniso_U_13
_atom_site_aniso_U_12
Cu1 0.0182(9) 0.0154(8) 0.0154(8) -0.0068(7) -0.0017(8) -0.0016(8)
O1 0.019(5) 0.059(6) 0.022(4) -0.027(4) -0.007(4) 0.007(4)
O2 0.033(9) 0.011(6) 0.120(15) 0.000(7) -0.040(9) -0.002(6)
C3 0.082(13) 0.013(6) 0.054(9) 0.001(6) -0.013(9) -0.001(7)
O4 0.023(6) 0.028(6) 0.016(5) -0.009(4) 0.003(5) -0.007(5)
C5 0.017(8) 0.014(7) 0.019(7) -0.003(5) -0.001(6) 0.003(6)
O6 0.020(6) 0.037(6) 0.017(5) -0.002(4) 0.006(5) -0.006(6)
C7 0.023(8) 0.014(7) 0.012(6) -0.008(5) 0.004(6) 0.002(6)
C8 0.030(9) 0.023(8) 0.009(6) 0.004(6) -0.007(6) -0.005(6)
C9 0.042(4) 0.022(3) 0.027(3) 0.006(3) -0.006(3) -0.006(3)
C10 0.042(4) 0.022(3) 0.027(3) 0.006(3) -0.006(3) -0.006(3)
C11 0.042(4) 0.022(3) 0.027(3) 0.006(3) -0.006(3) -0.006(3)
C12 0.042(4) 0.022(3) 0.027(3) 0.006(3) -0.006(3) -0.006(3)
C13 0.042(4) 0.022(3) 0.027(3) 0.006(3) -0.006(3) -0.006(3)
C14 0.042(4) 0.022(3) 0.027(3) 0.006(3) -0.006(3) -0.006(3)
N15 0.017(6) 0.017(6) 0.005(5) -0.002(4) -0.004(5) 0.001(5)
C16 0.031(9) 0.012(6) 0.013(6) 0.001(5) -0.002(6) 0.001(7)
C17 0.022(2) 0.015(2) 0.019(2) 0.0014(18) 0.002(2) 0.0008(19)
C18 0.022(2) 0.015(2) 0.019(2) 0.0014(18) 0.002(2) 0.0008(19)
C19 0.022(2) 0.015(2) 0.019(2) 0.0014(18) 0.002(2) 0.0008(19)
C20 0.022(2) 0.015(2) 0.019(2) 0.0014(18) 0.002(2) 0.0008(19)
C21 0.022(2) 0.015(2) 0.019(2) 0.0014(18) 0.002(2) 0.0008(19)
C22 0.022(2) 0.015(2) 0.019(2) 0.0014(18) 0.002(2) 0.0008(19)
C23 0.022(2) 0.015(2) 0.019(2) 0.0014(18) 0.002(2) 0.0008(19)
C24 0.022(2) 0.015(2) 0.019(2) 0.0014(18) 0.002(2) 0.0008(19)
C25 0.022(2) 0.015(2) 0.019(2) 0.0014(18) 0.002(2) 0.0008(19)
C26 0.022(2) 0.015(2) 0.019(2) 0.0014(18) 0.002(2) 0.0008(19)
O27 0.014(5) 0.028(6) 0.018(5) -0.005(4) 0.000(4) 0.000(5)
Cu2 0.0171(9) 0.0203(9) 0.0159(8) -0.0094(7) -0.0018(8) 0.0001(8)
O51 0.019(5) 0.059(6) 0.022(4) -0.027(4) -0.007(4) 0.007(4)
O52 0.030(7) 0.022(6) 0.037(7) -0.009(5) -0.002(5) 0.000(5)
C53 0.082(13) 0.013(6) 0.054(9) 0.001(6) -0.013(9) -0.001(7)
O54 0.015(5) 0.028(6) 0.012(5) -0.005(4) 0.000(4) 0.000(5)
C55 0.006(7) 0.029(8) 0.011(6) 0.003(6) -0.001(5) -0.001(6)
O56 0.023(6) 0.033(6) 0.028(6) -0.003(5) -0.004(6) -0.001(6)
C57 0.018(8) 0.028(8) 0.007(6) 0.000(6) -0.004(5) -0.008(6)
C58 0.034(9) 0.032(9) 0.006(6) 0.001(6) -0.006(6) 0.000(8)
C59 0.041(4) 0.039(4) 0.020(3) 0.000(3) 0.004(3) -0.006(4)
C60 0.041(4) 0.039(4) 0.020(3) 0.000(3) 0.004(3) -0.006(4)
C61 0.041(4) 0.039(4) 0.020(3) 0.000(3) 0.004(3) -0.006(4)
C62 0.041(4) 0.039(4) 0.020(3) 0.000(3) 0.004(3) -0.006(4)
C63 0.041(4) 0.039(4) 0.020(3) 0.000(3) 0.004(3) -0.006(4)
C64 0.041(4) 0.039(4) 0.020(3) 0.000(3) 0.004(3) -0.006(4)
N65 0.025(7) 0.016(6) 0.017(6) -0.004(5) -0.003(6) 0.003(6)
C66 0.030(9) 0.009(6) 0.016(7) 0.001(5) 0.000(6) -0.010(6)
C67 0.041(3) 0.012(2) 0.028(3) 0.0034(19) 0.011(3) 0.004(2)
C68 0.041(3) 0.012(2) 0.028(3) 0.0034(19) 0.011(3) 0.004(2)
C69 0.041(3) 0.012(2) 0.028(3) 0.0034(19) 0.011(3) 0.004(2)
C70 0.041(3) 0.012(2) 0.028(3) 0.0034(19) 0.011(3) 0.004(2)
C71 0.041(3) 0.012(2) 0.028(3) 0.0034(19) 0.011(3) 0.004(2)
C72 0.041(3) 0.012(2) 0.028(3) 0.0034(19) 0.011(3) 0.004(2)
C73 0.041(3) 0.012(2) 0.028(3) 0.0034(19) 0.011(3) 0.004(2)
C74 0.041(3) 0.012(2) 0.028(3) 0.0034(19) 0.011(3) 0.004(2)
C75 0.041(3) 0.012(2) 0.028(3) 0.0034(19) 0.011(3) 0.004(2)
C76 0.041(3) 0.012(2) 0.028(3) 0.0034(19) 0.011(3) 0.004(2)
O77 0.014(6) 0.025(6) 0.021(5) -0.007(4) -0.004(4) 0.002(5)

loop_
_atom_type_symbol
_atom_type_description
_atom_type_scat_dispersion_real
_atom_type_scat_dispersion_imag
_atom_type_scat_source
C C 0.0033 0.0016 'International Tables Vol C Tables 4.2.6.8 and 6.1.1.4'
H H 0.0000 0.0000 'International Tables Vol C Tables 4.2.6.8 and 6.1.1.4'
N N 0.0061 0.0033 'International Tables Vol C Tables 4.2.6.8 and 6.1.1.4'
Cu Cu 0.3201 1.2651 'International Tables Vol C Tables 4.2.6.8 and 6.1.1.4'
O O 0.0106 0.0060 'International Tables Vol C Tables 4.2.6.8 and 6.1.1.4'

loop_
_geom_angle_atom_site_label_1
_geom_angle_atom_site_label_2
_geom_angle_atom_site_label_3
_geom_angle
O27 Cu1 N15 93.1(5)
O27 Cu1 O4 168.2(5)
N15 Cu1 O4 84.9(5)
O27 Cu1 O1 89.2(5)
N15 Cu1 O1 165.8(5)
O4 Cu1 O1 89.9(5)
Cu1 O1 H1A 121(10)
Cu1 O1 H1B 125(10)
H1A O1 H1B 104(5)
C3 O2 H2 109.5
O2 C3 H3A 109.5
O2 C3 H3B 109.5
H3A C3 H3B 109.5
O2 C3 H3C 109.5
H3A C3 H3C 109.5
H3B C3 H3C 109.5
C5 O4 Cu1 114.2(10)
O6 C5 O4 123.1(14)
O6 C5 C7 119.5(13)
O4 C5 C7 117.3(13)
N15 C7 C5 110.2(11)
N15 C7 C8 112.3(13)
C5 C7 C8 108.7(12)
N15 C7 H7 108.5
C5 C7 H7 108.5
C8 C7 H7 108.5
C9 C8 C7 114.2(13)
C9 C8 H8A 108.7
C7 C8 H8A 108.7
C9 C8 H8B 108.7
C7 C8 H8B 108.7
H8A C8 H8B 107.6
C10 C9 C14 115.8(17)
C10 C9 C8 122.4(17)
C14 C9 C8 121.6(18)
C9 C10 C11 123.3(19)
C9 C10 H10 118.3
C11 C10 H10 118.3
C12 C11 C10 118.0(19)
C12 C11 H11 121.0
C10 C11 H11 121.0
C13 C12 C11 122.3(18)
C13 C12 H12 118.9
C11 C12 H12 118.9
C12 C13 C14 119.5(19)
C12 C13 H13 120.3
C14 C13 H13 120.3
C13 C14 C9 121.0(19)
C13 C14 H14 119.5
C9 C14 H14 119.5
C16 N15 C7 121.4(12)
C16 N15 Cu1 126.5(11)
C7 N15 Cu1 112.1(9)
N15 C16 C17 125.4(14)
N15 C16 H16 117.3
C17 C16 H16 117.3
C26 C17 C16 122.6(14)
C26 C17 C18 119.6(14)
C16 C17 C18 117.8(13)
C19 C18 C23 116.3(14)
C19 C18 C17 125.1(14)
C23 C18 C17 118.6(13)
C20 C19 C18 121.9(15)
C20 C19 H19 119.1
C18 C19 H19 119.1
C19 C20 C21 122.9(14)
C19 C20 H20 118.5
C21 C20 H20 118.5
C20 C21 C22 117.9(15)
C20 C21 H21 121.1
C22 C21 H21 121.1
C21 C22 C23 120.5(15)
C21 C22 H22 119.7
C23 C22 H22 119.7
C24 C23 C18 121.0(14)
C24 C23 C22 118.5(14)
C18 C23 C22 120.5(13)
C25 C24 C23 118.7(15)
C25 C24 H24 120.6
C23 C24 H24 120.6
C24 C25 C26 123.0(14)
C24 C25 H25 118.5
C26 C25 H25 118.5
O27 C26 C17 125.1(14)
O27 C26 C25 115.8(13)
C17 C26 C25 119.1(14)
C26 O27 Cu1 126.1(10)
O77 Cu2 N65 92.5(5)
O77 Cu2 O51 90.7(5)
N65 Cu2 O51 167.4(6)
O77 Cu2 O54 170.2(5)
N65 Cu2 O54 84.9(5)
O51 Cu2 O54 89.9(5)
Cu2 O51 H51A 111(10)
Cu2 O51 H51B 121(10)
H51A O51 H51B 107(6)
C53 O52 H52 109.5
O52 C53 H53A 109.5
O52 C53 H53B 109.5
H53A C53 H53B 109.5
O52 C53 H53C 109.5
H53A C53 H53C 109.5
H53B C53 H53C 109.5
C55 O54 Cu2 113.7(9)
O56 C55 O54 124.2(14)
O56 C55 C57 116.8(13)
O54 C55 C57 119.0(12)
N65 C57 C58 111.8(13)
N65 C57 C55 106.9(11)
C58 C57 C55 107.5(13)
N65 C57 H57 110.2
C58 C57 H57 110.2
C55 C57 H57 110.2
C59 C58 C57 115.3(15)
C59 C58 H58A 108.5
C57 C58 H58A 108.5
C59 C58 H58B 108.5
C57 C58 H58B 108.5
H58A C58 H58B 107.5
C64 C59 C60 117.2(19)
C64 C59 C58 122.6(17)
C60 C59 C58 120(2)
C59 C60 C61 121(2)
C59 C60 H60 119.5
C61 C60 H60 119.5
C62 C61 C60 120.3(19)
C62 C61 H61 119.9
C60 C61 H61 119.9
C61 C62 C63 120(2)
C61 C62 H62 120.0
C63 C62 H62 120.0
C64 C63 C62 119(2)
C64 C63 H63 120.5
C62 C63 H63 120.5
C63 C64 C59 122.2(19)
C63 C64 H64 118.9
C59 C64 H64 118.9
C66 N65 C57 120.2(12)
C66 N65 Cu2 126.6(11)
C57 N65 Cu2 113.2(10)
N65 C66 C67 124.3(14)
N65 C66 H66 117.9
C67 C66 H66 117.9
C76 C67 C66 123.4(15)
C76 C67 C68 118.7(17)
C66 C67 C68 117.9(16)
C73 C68 C69 116.9(16)
C73 C68 C67 119.0(16)
C69 C68 C67 124.0(18)
C70 C69 C68 121.1(19)
C70 C69 H69 119.4
C68 C69 H69 119.4
C69 C70 C71 120.8(17)
C69 C70 H70 119.6
C71 C70 H70 119.6
C72 C71 C70 120.1(16)
C72 C71 H71 120.0
C70 C71 H71 120.0
C71 C72 C73 119.9(18)
C71 C72 H72 120.1
C73 C72 H72 120.1
C68 C73 C74 120.8(16)
C68 C73 C72 121.1(16)
C74 C73 C72 118.2(17)
C75 C74 C73 120.5(18)
C75 C74 H74 119.8
C73 C74 H74 119.8
C74 C75 C76 120.2(16)
C74 C75 H75 119.9
C76 C75 H75 119.9
O77 C76 C67 123.6(17)
O77 C76 C75 115.6(15)
C67 C76 C75 120.7(16)
C76 O77 Cu2 128.5(11)

loop_
_geom_bond_atom_site_label_1
_geom_bond_atom_site_label_2
_geom_bond_distance
Cu1 O27 1.912(12)
Cu1 N15 1.926(11)
Cu1 O4 1.952(12)
Cu1 O1 1.956(10)
O1 H1A 0.85(3)
O1 H1B 0.86(3)
O2 C3 1.39(2)
O2 H2 0.8400
C3 H3A 0.9800
C3 H3B 0.9800
C3 H3C 0.9800
O4 C5 1.306(18)
C5 O6 1.22(2)
C5 C7 1.49(2)
C7 N15 1.47(2)
C7 C8 1.53(2)
C7 H7 1.0000
C8 C9 1.52(2)
C8 H8A 0.9900
C8 H8B 0.9900
C9 C10 1.36(3)
C9 C14 1.42(3)
C10 C11 1.38(2)
C10 H10 0.9500
C11 C12 1.36(3)
C11 H11 0.9500
C12 C13 1.34(3)
C12 H12 0.9500
C13 C14 1.38(2)
C13 H13 0.9500
C14 H14 0.9500
N15 C16 1.282(19)
C16 C17 1.43(2)
C16 H16 0.9500
C17 C26 1.39(2)
C17 C18 1.44(2)
C18 C19 1.42(2)
C18 C23 1.42(2)
C19 C20 1.36(2)
C19 H19 0.9500
C20 C21 1.39(2)
C20 H20 0.9500
C21 C22 1.40(2)
C21 H21 0.9500
C22 C23 1.43(2)
C22 H22 0.9500
C23 C24 1.42(2)
C24 C25 1.35(2)
C24 H24 0.9500
C25 C26 1.43(2)
C25 H25 0.9500
C26 O27 1.324(19)
Cu2 O77 1.898(11)
Cu2 N65 1.918(12)
Cu2 O51 1.949(10)
Cu2 O54 1.960(11)
O51 H51A 0.85(3)
O51 H51B 0.85(3)
O52 C53 1.41(2)
O52 H52 0.8400
C53 H53A 0.9800
C53 H53B 0.9800
C53 H53C 0.9800
O54 C55 1.270(17)
C55 O56 1.246(19)
C55 C57 1.54(2)
C57 N65 1.47(2)
C57 C58 1.53(2)
C57 H57 1.0000
C58 C59 1.49(2)
C58 H58A 0.9900
C58 H58B 0.9900
C59 C64 1.38(3)
C59 C60 1.38(3)
C60 C61 1.39(3)
C60 H60 0.9500
C61 C62 1.34(3)
C61 H61 0.9500
C62 C63 1.39(3)
C62 H62 0.9500
C63 C64 1.37(3)
C63 H63 0.9500
C64 H64 0.9500
N65 C66 1.31(2)
C66 C67 1.42(2)
C66 H66 0.9500
C67 C76 1.40(3)
C67 C68 1.48(2)
C68 C73 1.39(3)
C68 C69 1.43(2)
C69 C70 1.37(2)
C69 H69 0.9500
C70 C71 1.39(3)
C70 H70 0.9500
C71 C72 1.35(2)
C71 H71 0.9500
C72 C73 1.43(2)
C72 H72 0.9500
C73 C74 1.41(2)
C74 C75 1.40(2)
C74 H74 0.9500
C75 C76 1.41(3)
C75 H75 0.9500
C76 O77 1.306(19)

loop_
_geom_torsion_atom_site_label_1
_geom_torsion_atom_site_label_2
_geom_torsion_atom_site_label_3
_geom_torsion_atom_site_label_4
_geom_torsion
Cu1 O4 C5 O6 179.7(12)
Cu1 O4 C5 C7 -5.0(17)
O6 C5 C7 N15 -173.1(13)
O4 C5 C7 N15 11.5(18)
O6 C5 C7 C8 63.4(18)
O4 C5 C7 C8 -112.0(15)
N15 C7 C8 C9 64.2(18)
C5 C7 C8 C9 -173.7(14)
C7 C8 C9 C10 -113.8(17)
C7 C8 C9 C14 63(2)
C14 C9 C10 C11 4(3)
C8 C9 C10 C11 -178.9(16)
C9 C10 C11 C12 -1(3)
C10 C11 C12 C13 -1(3)
C11 C12 C13 C14 0(3)
C12 C13 C14 C9 3(3)
C10 C9 C14 C13 -5(2)
C8 C9 C14 C13 178.3(15)
C5 C7 N15 C16 165.1(13)
C8 C7 N15 C16 -73.6(17)
C5 C7 N15 Cu1 -12.4(14)
C8 C7 N15 Cu1 109.0(11)
C7 N15 C16 C17 174.4(14)
Cu1 N15 C16 C17 -9(2)
N15 C16 C17 C26 12(2)
N15 C16 C17 C18 -168.4(14)
C26 C17 C18 C19 -177.2(15)
C16 C17 C18 C19 3(2)
C26 C17 C18 C23 0(2)
C16 C17 C18 C23 -179.2(13)
C23 C18 C19 C20 -2(2)
C17 C18 C19 C20 176.0(15)
C18 C19 C20 C21 2(2)
C19 C20 C21 C22 -1(2)
C20 C21 C22 C23 1(2)
C19 C18 C23 C24 178.3(14)
C17 C18 C23 C24 1(2)
C19 C18 C23 C22 1(2)
C17 C18 C23 C22 -176.8(14)
C21 C22 C23 C24 -177.9(14)
C21 C22 C23 C18 0(2)
C18 C23 C24 C25 0(2)
C22 C23 C24 C25 177.0(14)
C23 C24 C25 C26 0(2)
C16 C17 C26 O27 -4(2)
C18 C17 C26 O27 176.7(15)
C16 C17 C26 C25 178.3(14)
C18 C17 C26 C25 -1(2)
C24 C25 C26 O27 -176.8(14)
C24 C25 C26 C17 1(2)
C17 C26 O27 Cu1 -7(2)
C25 C26 O27 Cu1 171.1(10)
Cu2 O54 C55 O56 176.7(12)
Cu2 O54 C55 C57 -4.7(17)
O56 C55 C57 N65 -167.6(13)
O54 C55 C57 N65 13.8(19)
O56 C55 C57 C58 72.3(17)
O54 C55 C57 C58 -106.4(15)
N65 C57 C58 C59 69.2(18)
C55 C57 C58 C59 -173.7(15)
C57 C58 C59 C64 -86(2)
C57 C58 C59 C60 95(2)
C64 C59 C60 C61 2(3)
C58 C59 C60 C61 -179.1(17)
C59 C60 C61 C62 4(3)
C60 C61 C62 C63 -7(3)
C61 C62 C63 C64 4(3)
C62 C63 C64 C59 2(3)
C60 C59 C64 C63 -5(3)
C58 C59 C64 C63 176.2(17)
C58 C57 N65 C66 -81.2(18)
C55 C57 N65 C66 161.4(14)
C58 C57 N65 Cu2 101.3(13)
C55 C57 N65 Cu2 -16.2(15)
C57 N65 C66 C67 170.6(14)
Cu2 N65 C66 C67 -12(2)
N65 C66 C67 C76 10(3)
N65 C66 C67 C68 -169.7(15)
C76 C67 C68 C73 -5(2)
C66 C67 C68 C73 174.7(14)
C76 C67 C68 C69 177.3(16)
C66 C67 C68 C69 -3(2)
C73 C68 C69 C70 0(2)
C67 C68 C69 C70 178.5(16)
C68 C69 C70 C71 -2(2)
C69 C70 C71 C72 4(2)
C70 C71 C72 C73 -4(2)
C69 C68 C73 C74 -178.9(15)
C67 C68 C73 C74 3(2)
C69 C68 C73 C72 0(2)
C67 C68 C73 C72 -178.2(15)
C71 C72 C73 C68 2(2)
C71 C72 C73 C74 -179.5(15)
C68 C73 C74 C75 0(2)
C72 C73 C74 C75 -179.2(15)
C73 C74 C75 C76 0(2)
C66 C67 C76 O77 1(3)
C68 C67 C76 O77 179.9(15)
C66 C67 C76 C75 -175.5(15)
C68 C67 C76 C75 4(2)
C74 C75 C76 O77 -177.7(14)
C74 C75 C76 C67 -1(2)
C67 C76 O77 Cu2 -7(2)
C75 C76 O77 Cu2 168.8(11)
N65 Cu2 O77 C76 4.5(14)
O51 Cu2 O77 C76 172.3(14)
